data_4514399
loop_
_publ_author_name
'Madhavachary, Rudrakshula'
'Zarganes-Tzitzikas, Tryfon'
'Patil, Pravin'
'Kurpiewska, Katarzyna'
'Kalinowska-T\/lu\'scik, Justyna'
'D\"omling, Alexander'

_publ_section_title
;
 Synthesis of Highly Substituted Imidazole Uracil Containing Molecules via
 Ugi-4CR and Passerini-3CR.
;
_journal_issue 4
_journal_name_full 'ACS combinatorial science'
_journal_page_first 192
_journal_page_last 196
_journal_paper_doi 10.1021/acscombsci.7b00145
_journal_volume 20
_journal_year 2018
_chemical_formula_moiety 'C23 H19 N5 O5'
_chemical_formula_sum 'C23 H19 N5 O5'
_chemical_formula_weight 445.43
_space_group_IT_number 2
_space_group_name_Hall '-P 1'
_space_group_name_H-M_alt 'P -1'
_symmetry_cell_setting triclinic
_symmetry_Int_Tables_number 2
_symmetry_space_group_name_Hall '-P 1'
_symmetry_space_group_name_H-M 'P -1'
_atom_sites_solution_hydrogens mixed
_audit_creation_date 2016-02-09T23:32:05-00:00
_audit_creation_method 'WinGX routine CIF_UPDATE'
_cell_angle_alpha 92.955(3)
_cell_angle_beta 104.279(3)
_cell_angle_gamma 112.139(4)
_cell_formula_units_Z 4
_cell_length_a 12.1203(5)
_cell_length_b 12.6914(6)
_cell_length_c 14.9284(5)
_cell_measurement_reflns_used 11152
_cell_measurement_temperature 120(2)
_cell_measurement_theta_max 70.8946
_cell_measurement_theta_min 3.8067
_cell_volume 2034.44(16)
_computing_cell_refinement
;
        CrysAlisPro, Agilent Technologies,
        Version 1.171.36.20 (release 27-06-2012 CrysAlis171 .NET)
        (compiled Jul 11 2012,15:38:31)
;
_computing_data_collection
;
        CrysAlisPro, Agilent Technologies,
        Version 1.171.36.20 (release 27-06-2012 CrysAlis171 .NET)
        (compiled Jul 11 2012,15:38:31)
;
_computing_data_reduction
;
        CrysAlisPro, Agilent Technologies,
        Version 1.171.36.20 (release 27-06-2012 CrysAlis171 .NET)
        (compiled Jul 11 2012,15:38:31)
;
_computing_structure_refinement 'SHELXL-2014/6 (Sheldrick, 2014)'
_diffrn_ambient_temperature 120(2)
_diffrn_detector_area_resol_mean 10.3756
_diffrn_measured_fraction_theta_full 1
_diffrn_measured_fraction_theta_max 0.938
_diffrn_measurement_device_type 'SuperNova, Dual, Cu at zero, Atlas'
_diffrn_measurement_method '\w scans'
_diffrn_orient_matrix_UB_11 0.059473
_diffrn_orient_matrix_UB_12 0.1218145
_diffrn_orient_matrix_UB_13 -0.0234914
_diffrn_orient_matrix_UB_21 -0.0044381
_diffrn_orient_matrix_UB_22 -0.0528192
_diffrn_orient_matrix_UB_23 -0.0967576
_diffrn_orient_matrix_UB_31 -0.1302752
_diffrn_orient_matrix_UB_32 -0.0013709
_diffrn_orient_matrix_UB_33 -0.0415581
_diffrn_radiation_monochromator mirror
_diffrn_radiation_type CuK\a
_diffrn_radiation_wavelength 1.54184
_diffrn_reflns_av_R_equivalents 0.0688
_diffrn_reflns_av_unetI/netI 0.0639
_diffrn_reflns_Laue_measured_fraction_full 1
_diffrn_reflns_Laue_measured_fraction_max 0.938
_diffrn_reflns_limit_h_max 14
_diffrn_reflns_limit_h_min -14
_diffrn_reflns_limit_k_max 15
_diffrn_reflns_limit_k_min -15
_diffrn_reflns_limit_l_max 18
_diffrn_reflns_limit_l_min -18
_diffrn_reflns_number 28613
_diffrn_reflns_point_group_measured_fraction_full 1
_diffrn_reflns_point_group_measured_fraction_max 0.938
_diffrn_reflns_theta_full 67.684
_diffrn_reflns_theta_max 71.033
_diffrn_reflns_theta_min 3.81
_exptl_absorpt_coefficient_mu 0.878
_exptl_absorpt_correction_T_max 1
_exptl_absorpt_correction_T_min 0.55168
_exptl_absorpt_correction_type multi-scan
_exptl_absorpt_process_details
;
        CrysAlisPro, Agilent Technologies,
        Version 1.171.36.20 (release 27-06-2012 CrysAlis171 .NET)
        (compiled Jul 11 2012,15:38:31)
        Empirical absorption correction using spherical harmonics,
 implemented in SCALE3 ABSPACK scaling algorithm.
;
_exptl_crystal_colour white
_exptl_crystal_density_diffrn 1.454
_exptl_crystal_description plate
_exptl_crystal_F_000 928
_exptl_crystal_size_max 0.2
_exptl_crystal_size_mid 0.2
_exptl_crystal_size_min 0.05
_refine_diff_density_max 0.621
_refine_diff_density_min -0.366
_refine_diff_density_rms 0.097
_refine_ls_extinction_method none
_refine_ls_goodness_of_fit_ref 1.112
_refine_ls_hydrogen_treatment mixed
_refine_ls_matrix_type full
_refine_ls_number_parameters 619
_refine_ls_number_reflns 7760
_refine_ls_number_restraints 0
_refine_ls_restrained_S_all 1.112
_refine_ls_R_factor_all 0.0889
_refine_ls_R_factor_gt 0.0782
_refine_ls_shift/su_max 0
_refine_ls_shift/su_mean 0
_refine_ls_structure_factor_coef Fsqd
_refine_ls_weighting_details 'w=1/[\s^2^(Fo^2^)+(0.0939P)^2^+6.6593P] where P=(Fo^2^+2Fc^2^)/3'
_refine_ls_weighting_scheme calc
_refine_ls_wR_factor_gt 0.237
_refine_ls_wR_factor_ref 0.2446
_reflns_Friedel_coverage 0
_reflns_number_gt 6463
_reflns_number_total 7760
_reflns_threshold_expression 'I > 2\s(I)'
_cod_data_source_file co7b00145_si_002.cif
_cod_data_source_block new
_cod_depositor_comments
;
       Adding full bibliography for 4514399.cif.

2020-07-21
Z value and formula fixed to values more according to usual
chemical conventions.                 miguel
;
_cod_original_formula_sum 'C46 H38 N10 O10'
_cod_original_formula_weight 890.86
_cod_original_formula_moiety '2 C23 H19 N5 O5'
_cod_original_formula_units_Z 2
_cod_database_code 4514399
_shelx_estimated_absorpt_t_min 0.844
_shelx_estimated_absorpt_t_max 0.957

loop_
_symmetry_equiv_pos_as_xyz
'x, y, z'
'-x, -y, -z'

loop_
_atom_site_label
_atom_site_type_symbol
_atom_site_fract_x
_atom_site_fract_y
_atom_site_fract_z
_atom_site_U_iso_or_equiv
_atom_site_adp_type
_atom_site_occupancy
_atom_site_site_symmetry_order
_atom_site_calc_flag
_atom_site_refinement_flags_posn
_atom_site_refinement_flags_adp
O2A O 0.3813(2) 0.6798(3) 0.76981(19) 0.0296(6) Uani 1 1 d . .
O4A O -0.0255(2) 0.6175(3) 0.64746(19) 0.0288(6) Uani 1 1 d . .
O2 O 0.7640(2) 0.6836(2) 0.76766(18) 0.0275(6) Uani 1 1 d . .
O4 O 1.1158(2) 0.6232(3) 0.87887(19) 0.0306(6) Uani 1 1 d . .
N3A N 0.1787(3) 0.6522(3) 0.7070(2) 0.0256(7) Uani 1 1 d . .
O19A O -0.2150(3) 0.0836(3) 0.5670(2) 0.0384(7) Uani 1 1 d . .
N14A N 0.1761(3) 0.2569(3) 0.4451(2) 0.0249(7) Uani 1 1 d . .
O13A O 0.3341(3) 0.1986(3) 0.4808(2) 0.0363(7) Uani 1 1 d . .
N1 N 0.8319(3) 0.6866(3) 0.9252(2) 0.0253(7) Uani 1 1 d . .
N1A N 0.3116(3) 0.6803(3) 0.6133(2) 0.0260(7) Uani 1 1 d . .
N12A N 0.5230(3) 0.5398(3) 0.6381(2) 0.0246(7) Uani 1 1 d . .
N3 N 0.9439(3) 0.6598(3) 0.8273(2) 0.0261(7) Uani 1 1 d . .
O21 O 0.8347(3) -0.0615(3) 0.8559(2) 0.0399(7) Uani 1 1 d . .
O21A O -0.3836(3) 0.0339(3) 0.4353(2) 0.0433(8) Uani 1 1 d . .
N12 N 0.4975(3) 0.5356(3) 0.8664(2) 0.0250(7) Uani 1 1 d . .
N14 N 0.6147(3) 0.2690(3) 0.9993(2) 0.0281(7) Uani 1 1 d . .
O19 O 0.6614(3) -0.0402(3) 0.7687(2) 0.0438(8) Uani 1 1 d . .
N9A N 0.3343(3) 0.4773(3) 0.5383(2) 0.0258(7) Uani 1 1 d . .
C2A C 0.2963(3) 0.6716(3) 0.7012(3) 0.0242(8) Uani 1 1 d . .
N9 N 0.6379(3) 0.4789(3) 0.9470(2) 0.0263(7) Uani 1 1 d . .
C2 C 0.8410(3) 0.6772(3) 0.8353(3) 0.0244(8) Uani 1 1 d . .
C6 C 0.9150(4) 0.6715(4) 0.9987(3) 0.0307(9) Uani 1 1 d . .
H6 H 0.9031 0.6755 1.0592 0.037 Uiso 1 1 calc R U
C5A C 0.0986(4) 0.6405(3) 0.5432(3) 0.0271(8) Uani 1 1 d . .
H5A H 0.0327 0.6289 0.4885 0.032 Uiso 1 1 calc R U
C25A C 0.5700(4) 0.3660(4) 0.6506(3) 0.0259(8) Uani 1 1 d . .
C11A C 0.4883(3) 0.4241(3) 0.6105(3) 0.0241(8) Uani 1 1 d . .
C25 C 0.2997(3) 0.3618(4) 0.8171(2) 0.0260(8) Uani 1 1 d . .
C16 C 0.6784(4) 0.1061(3) 0.9959(3) 0.0258(8) Uani 1 1 d . .
C6A C 0.2138(4) 0.6615(4) 0.5364(3) 0.0283(8) Uani 1 1 d . .
H6A H 0.2272 0.6632 0.4763 0.034 Uiso 1 1 calc R U
C26 C 0.2277(4) 0.4259(4) 0.8142(3) 0.0283(8) Uani 1 1 d . .
H26 H 0.2652 0.504 0.8441 0.034 Uiso 1 1 calc R U
C7A C 0.4312(3) 0.6865(3) 0.6016(3) 0.0266(8) Uani 1 1 d . .
H7A1 H 0.5004 0.7366 0.6562 0.032 Uiso 1 1 calc R U
H7A2 H 0.4445 0.7198 0.5447 0.032 Uiso 1 1 calc R U
C10A C 0.3712(3) 0.3873(3) 0.5485(3) 0.0241(8) Uani 1 1 d . .
C10 C 0.5238(3) 0.3854(3) 0.9149(3) 0.0258(8) Uani 1 1 d . .
C4 C 1.0315(3) 0.6433(4) 0.8977(3) 0.0270(8) Uani 1 1 d . .
C27 C 0.1014(4) 0.3760(4) 0.7678(3) 0.0315(9) Uani 1 1 d . .
H27 H 0.0531 0.4204 0.7654 0.038 Uiso 1 1 calc R U
C22A C -0.2778(4) 0.0512(4) 0.4089(3) 0.0319(9) Uani 1 1 d . .
C13 C 0.5099(4) 0.2727(4) 0.9444(3) 0.0302(9) Uani 1 1 d . .
O13 O 0.4092(3) 0.1886(3) 0.9220(3) 0.0517(9) Uani 1 1 d . .
C13A C 0.2924(4) 0.2727(4) 0.4893(3) 0.0271(8) Uani 1 1 d . .
C8 C 0.6183(3) 0.5672(3) 0.9164(3) 0.0247(8) Uani 1 1 d . .
C18A C -0.1772(4) 0.0817(4) 0.4874(3) 0.0292(8) Uani 1 1 d . .
C17A C -0.0576(4) 0.1131(3) 0.4823(3) 0.0271(8) Uani 1 1 d . .
H17A H 0.0106 0.1339 0.5372 0.033 Uiso 1 1 calc R U
C16A C -0.0405(4) 0.1130(3) 0.3930(3) 0.0260(8) Uani 1 1 d . .
C11 C 0.4347(3) 0.4198(3) 0.8640(3) 0.0256(8) Uani 1 1 d . .
C26A C 0.6992(4) 0.4255(4) 0.6718(3) 0.0288(8) Uani 1 1 d . .
H26A H 0.7339 0.5012 0.6578 0.035 Uiso 1 1 calc R U
C4A C 0.0758(3) 0.6358(3) 0.6323(3) 0.0258(8) Uani 1 1 d . .
C30A C 0.5215(4) 0.2546(4) 0.6700(3) 0.0320(9) Uani 1 1 d . .
H30A H 0.434 0.2134 0.6549 0.038 Uiso 1 1 calc R U
C7 C 0.7143(4) 0.6876(4) 0.9362(3) 0.0280(8) Uani 1 1 d . .
H7A H 0.6854 0.7341 0.8924 0.034 Uiso 1 1 calc R U
H7B H 0.7279 0.7229 1.0009 0.034 Uiso 1 1 calc R U
C15A C 0.0886(3) 0.1510(4) 0.3820(3) 0.0269(8) Uani 1 1 d . .
H15A H 0.1186 0.0891 0.3944 0.032 Uiso 1 1 calc R U
H15B H 0.0852 0.163 0.3165 0.032 Uiso 1 1 calc R U
C28A C 0.7277(4) 0.2630(4) 0.7336(3) 0.0355(10) Uani 1 1 d . .
H28A H 0.7812 0.2282 0.7627 0.043 Uiso 1 1 calc R U
C30 C 0.2427(4) 0.2475(4) 0.7739(3) 0.0334(9) Uani 1 1 d . .
H30 H 0.2907 0.203 0.7748 0.04 Uiso 1 1 calc R U
C22 C 0.7947(4) -0.0026(4) 0.9131(3) 0.0324(9) Uani 1 1 d . .
C8A C 0.4286(3) 0.5679(3) 0.5932(3) 0.0249(8) Uani 1 1 d . .
C24A C -0.1431(4) 0.0789(4) 0.3144(3) 0.0344(9) Uani 1 1 d . .
H24A H -0.1303 0.0771 0.2541 0.041 Uiso 1 1 calc R U
C23A C -0.2643(4) 0.0470(4) 0.3207(3) 0.0374(10) Uani 1 1 d . .
H23A H -0.3338 0.0236 0.2664 0.045 Uiso 1 1 calc R U
C17 C 0.6296(4) 0.0626(4) 0.8993(3) 0.0320(9) Uani 1 1 d . .
H17 H 0.557 0.069 0.8626 0.038 Uiso 1 1 calc R U
C15 C 0.6150(4) 0.1675(4) 1.0399(3) 0.0289(8) Uani 1 1 d . .
H15C H 0.5281 0.1135 1.0321 0.035 Uiso 1 1 calc R U
H15D H 0.6578 0.1907 1.1079 0.035 Uiso 1 1 calc R U
C28 C 0.0453(4) 0.2621(4) 0.7250(3) 0.0358(10) Uani 1 1 d . .
H28 H -0.0411 0.2284 0.6928 0.043 Uiso 1 1 calc R U
C27A C 0.7763(4) 0.3730(4) 0.7135(3) 0.0332(9) Uani 1 1 d . .
H27A H 0.8639 0.4137 0.7285 0.04 Uiso 1 1 calc R U
C29 C 0.1157(4) 0.1980(4) 0.7295(3) 0.0379(10) Uani 1 1 d . .
H29 H 0.0769 0.119 0.7018 0.045 Uiso 1 1 calc R U
C24 C 0.7801(4) 0.0900(4) 1.0476(3) 0.0347(9) Uani 1 1 d . .
H24 H 0.81 0.1175 1.1131 0.042 Uiso 1 1 calc R U
C18 C 0.6917(4) 0.0107(4) 0.8609(3) 0.0335(9) Uani 1 1 d . .
C5 C 1.0134(4) 0.6511(4) 0.9885(3) 0.0317(9) Uani 1 1 d . .
H5 H 1.0698 0.642 1.0411 0.038 Uiso 1 1 calc R U
C29A C 0.5986(4) 0.2034(4) 0.7105(3) 0.0352(9) Uani 1 1 d . .
H29A H 0.5641 0.1269 0.7231 0.042 Uiso 1 1 calc R U
C20 C 0.7690(5) -0.0575(4) 0.7625(3) 0.0409(11) Uani 1 1 d . .
H20A H 0.8224 0.0066 0.7371 0.049 Uiso 1 1 calc R U
H20B H 0.7447 -0.1306 0.7208 0.049 Uiso 1 1 calc R U
C20A C -0.3492(4) 0.0362(4) 0.5345(3) 0.0359(10) Uani 1 1 d . .
H20C H -0.3843 -0.0426 0.5493 0.043 Uiso 1 1 calc R U
H20D H -0.3813 0.0847 0.5652 0.043 Uiso 1 1 calc R U
C23 C 0.8413(4) 0.0347(4) 1.0078(3) 0.0398(10) Uani 1 1 d . .
H23 H 0.9111 0.0237 1.0443 0.048 Uiso 1 1 calc R U
H3A H 0.165(5) 0.647(5) 0.755(4) 0.048 Uiso 1 1 d . U
H14 H 0.683(4) 0.333(4) 1.015(3) 0.026(11) Uiso 1 1 d . .
H14A H 0.157(5) 0.322(5) 0.443(4) 0.045(15) Uiso 1 1 d . .
H3 H 0.953(5) 0.649(4) 0.770(4) 0.040(13) Uiso 1 1 d . .
H12 H 0.471(5) 0.582(5) 0.841(4) 0.037(14) Uiso 1 1 d . .
H12A H 0.596(5) 0.586(5) 0.680(4) 0.050(16) Uiso 1 1 d . .

loop_
_atom_site_aniso_label
_atom_site_aniso_U_11
_atom_site_aniso_U_22
_atom_site_aniso_U_33
_atom_site_aniso_U_23
_atom_site_aniso_U_13
_atom_site_aniso_U_12
O2A 0.0238(14) 0.0433(16) 0.0247(14) 0.0024(12) 0.0055(11) 0.0179(12)
O4A 0.0214(13) 0.0415(16) 0.0259(14) 0.0016(11) 0.0073(11) 0.0153(12)
O2 0.0219(13) 0.0361(15) 0.0240(13) -0.0011(11) 0.0035(11) 0.0136(11)
O4 0.0227(14) 0.0449(17) 0.0277(14) 0.0018(12) 0.0068(11) 0.0181(12)
N3A 0.0229(16) 0.0377(18) 0.0199(15) 0.0009(13) 0.0054(13) 0.0171(14)
O19A 0.0219(14) 0.0539(19) 0.0331(16) -0.0064(14) 0.0095(12) 0.0093(13)
N14A 0.0167(15) 0.0334(18) 0.0237(16) -0.0011(13) 0.0022(12) 0.0120(13)
O13A 0.0259(15) 0.0424(17) 0.0398(17) -0.0062(13) 0.0016(13) 0.0195(13)
N1 0.0164(15) 0.0374(18) 0.0232(16) 0.0017(13) 0.0074(12) 0.0115(13)
N1A 0.0231(16) 0.0363(18) 0.0227(16) 0.0005(13) 0.0075(13) 0.0164(14)
N12A 0.0178(16) 0.0345(18) 0.0208(15) -0.0001(13) 0.0049(13) 0.0109(14)
N3 0.0192(16) 0.0375(18) 0.0205(16) -0.0010(13) 0.0057(13) 0.0108(14)
O21 0.0385(17) 0.0472(19) 0.0432(18) 0.0031(14) 0.0124(14) 0.0271(15)
O21A 0.0187(14) 0.057(2) 0.0488(19) 0.0020(16) 0.0082(13) 0.0114(14)
N12 0.0207(16) 0.0374(19) 0.0199(15) 0.0034(13) 0.0059(12) 0.0150(14)
N14 0.0238(17) 0.0315(18) 0.0279(17) 0.0028(14) 0.0057(14) 0.0114(15)
O19 0.0483(19) 0.065(2) 0.0284(16) -0.0018(15) 0.0089(14) 0.0365(17)
N9A 0.0203(16) 0.0350(18) 0.0239(16) 0.0015(13) 0.0079(13) 0.0126(14)
C2A 0.0231(19) 0.0287(19) 0.0249(18) 0.0014(15) 0.0081(15) 0.0143(15)
N9 0.0197(16) 0.0378(19) 0.0240(16) 0.0009(13) 0.0072(13) 0.0145(14)
C2 0.0170(17) 0.0285(19) 0.0243(18) -0.0020(15) 0.0039(15) 0.0076(15)
C6 0.025(2) 0.045(2) 0.0207(18) 0.0001(16) 0.0048(15) 0.0135(18)
C5A 0.0229(19) 0.034(2) 0.0250(19) 0.0010(15) 0.0022(15) 0.0150(16)
C25A 0.0237(19) 0.037(2) 0.0195(17) -0.0001(15) 0.0048(15) 0.0162(16)
C11A 0.0199(18) 0.035(2) 0.0200(17) 0.0001(15) 0.0077(14) 0.0136(16)
C25 0.0195(18) 0.041(2) 0.0156(16) 0.0006(15) 0.0016(14) 0.0124(16)
C16 0.0245(19) 0.031(2) 0.0230(18) 0.0051(15) 0.0072(15) 0.0125(16)
C6A 0.028(2) 0.036(2) 0.0247(19) 0.0030(16) 0.0092(16) 0.0168(17)
C26 0.0210(19) 0.039(2) 0.0224(18) 0.0001(16) 0.0059(15) 0.0103(16)
C7A 0.0204(18) 0.033(2) 0.031(2) 0.0017(16) 0.0131(16) 0.0127(16)
C10A 0.0192(18) 0.034(2) 0.0208(17) 0.0003(15) 0.0076(14) 0.0114(15)
C10 0.0196(18) 0.036(2) 0.0236(18) 0.0005(15) 0.0060(15) 0.0130(16)
C4 0.0192(18) 0.035(2) 0.0255(19) 0.0001(16) 0.0052(15) 0.0105(16)
C27 0.0209(19) 0.044(2) 0.029(2) 0.0031(17) 0.0035(16) 0.0149(17)
C22A 0.0163(18) 0.036(2) 0.040(2) 0.0011(18) 0.0055(17) 0.0094(16)
C13 0.024(2) 0.038(2) 0.030(2) 0.0036(17) 0.0097(16) 0.0129(17)
O13 0.0245(16) 0.0451(19) 0.068(2) 0.0192(17) -0.0035(15) 0.0048(14)
C13A 0.0243(19) 0.036(2) 0.0230(18) 0.0003(16) 0.0094(15) 0.0137(17)
C8 0.0190(18) 0.038(2) 0.0213(17) 0.0024(15) 0.0088(14) 0.0144(16)
C18A 0.0230(19) 0.033(2) 0.031(2) -0.0008(16) 0.0066(16) 0.0114(16)
C17A 0.0194(18) 0.034(2) 0.0276(19) -0.0004(16) 0.0023(15) 0.0132(16)
C16A 0.0218(19) 0.0291(19) 0.0257(19) 0.0000(15) 0.0043(15) 0.0108(15)
C11 0.0202(18) 0.037(2) 0.0204(18) -0.0003(15) 0.0073(15) 0.0117(16)
C26A 0.028(2) 0.037(2) 0.0268(19) 0.0016(16) 0.0078(16) 0.0193(17)
C4A 0.0198(18) 0.031(2) 0.0282(19) -0.0008(15) 0.0057(15) 0.0133(15)
C30A 0.025(2) 0.043(2) 0.0247(19) 0.0001(17) 0.0035(16) 0.0129(18)
C7 0.0227(19) 0.037(2) 0.0279(19) 0.0011(16) 0.0100(16) 0.0150(17)
C15A 0.0210(19) 0.037(2) 0.0216(18) -0.0007(15) 0.0042(15) 0.0119(16)
C28A 0.033(2) 0.045(2) 0.031(2) 0.0018(18) 0.0022(18) 0.023(2)
C30 0.031(2) 0.042(2) 0.027(2) -0.0008(17) 0.0033(17) 0.0176(19)
C22 0.030(2) 0.036(2) 0.037(2) 0.0048(18) 0.0127(18) 0.0173(18)
C8A 0.0208(18) 0.034(2) 0.0222(18) 0.0002(15) 0.0092(15) 0.0123(16)
C24A 0.025(2) 0.046(3) 0.026(2) 0.0034(18) 0.0015(16) 0.0115(18)
C23A 0.020(2) 0.049(3) 0.032(2) 0.0039(19) -0.0020(17) 0.0096(18)
C17 0.027(2) 0.047(2) 0.025(2) 0.0026(17) 0.0049(16) 0.0206(19)
C15 0.028(2) 0.035(2) 0.0241(19) 0.0023(16) 0.0069(16) 0.0136(17)
C28 0.0178(19) 0.048(3) 0.030(2) -0.0007(18) -0.0048(16) 0.0091(18)
C27A 0.0202(19) 0.045(2) 0.034(2) 0.0000(18) 0.0014(16) 0.0185(18)
C29 0.031(2) 0.039(2) 0.032(2) -0.0047(18) -0.0020(18) 0.0108(19)
C24 0.036(2) 0.036(2) 0.031(2) 0.0020(17) 0.0025(18) 0.0193(19)
C18 0.033(2) 0.042(2) 0.027(2) 0.0019(17) 0.0086(17) 0.0169(19)
C5 0.023(2) 0.048(2) 0.0236(19) 0.0040(17) 0.0034(16) 0.0156(18)
C29A 0.035(2) 0.037(2) 0.033(2) 0.0054(18) 0.0045(18) 0.0186(19)
C20 0.048(3) 0.048(3) 0.040(2) 0.009(2) 0.022(2) 0.028(2)
C20A 0.021(2) 0.042(2) 0.044(2) -0.0037(19) 0.0123(18) 0.0118(18)
C23 0.035(2) 0.044(3) 0.040(2) 0.004(2) 0.000(2) 0.024(2)

loop_
_atom_type_symbol
_atom_type_description
_atom_type_scat_dispersion_real
_atom_type_scat_dispersion_imag
_atom_type_scat_source
C C 0.0181 0.0091 'International Tables Vol C Tables 4.2.6.8 and 6.1.1.4'
H H 0 0 'International Tables Vol C Tables 4.2.6.8 and 6.1.1.4'
N N 0.0311 0.018 'International Tables Vol C Tables 4.2.6.8 and 6.1.1.4'
O O 0.0492 0.0322 'International Tables Vol C Tables 4.2.6.8 and 6.1.1.4'

loop_
_geom_angle_atom_site_label_1
_geom_angle_atom_site_label_2
_geom_angle_atom_site_label_3
_geom_angle
C2A N3A C4A 126.0(3)
C2A N3A H3A 120(4)
C4A N3A H3A 114(4)
C18A O19A C20A 105.3(3)
C13A N14A C15A 122.2(3)
C13A N14A H14A 118(3)
C15A N14A H14A 118(3)
C6 N1 C2 121.6(3)
C6 N1 C7 120.2(3)
C2 N1 C7 116.9(3)
C6A N1A C2A 121.7(3)
C6A N1A C7A 120.0(3)
C2A N1A C7A 117.1(3)
C8A N12A C11A 107.8(3)
C8A N12A H12A 128(4)
C11A N12A H12A 124(4)
C2 N3 C4 127.0(3)
C2 N3 H3 119(3)
C4 N3 H3 113(3)
C22 O21 C20 103.9(3)
C22A O21A C20A 105.7(3)
C8 N12 C11 108.6(3)
C8 N12 H12 123(4)
C11 N12 H12 129(4)
C13 N14 C15 122.2(4)
C13 N14 H14 118(3)
C15 N14 H14 119(3)
C18 O19 C20 104.5(3)
C8A N9A C10A 105.0(3)
O2A C2A N1A 122.3(3)
O2A C2A N3A 122.3(3)
N1A C2A N3A 115.4(3)
C8 N9 C10 105.6(3)
O2 C2 N1 122.8(3)
O2 C2 N3 122.5(3)
N1 C2 N3 114.7(3)
C5 C6 N1 122.5(4)
C5 C6 H6 118.7
N1 C6 H6 118.7
C6A C5A C4A 120.0(4)
C6A C5A H5A 120
C4A C5A H5A 120
C30A C25A C26A 119.1(4)
C30A C25A C11A 121.4(4)
C26A C25A C11A 119.5(4)
N12A C11A C10A 104.8(3)
N12A C11A C25A 120.9(3)
C10A C11A C25A 134.2(4)
C30 C25 C26 119.0(4)
C30 C25 C11 122.7(4)
C26 C25 C11 118.3(4)
C24 C16 C17 119.7(4)
C24 C16 C15 121.9(4)
C17 C16 C15 118.4(3)
C5A C6A N1A 122.0(4)
C5A C6A H6A 119
N1A C6A H6A 119
C27 C26 C25 120.2(4)
C27 C26 H26 119.9
C25 C26 H26 119.9
N1A C7A C8A 108.9(3)
N1A C7A H7A1 109.9
C8A C7A H7A1 109.9
N1A C7A H7A2 109.9
C8A C7A H7A2 109.9
H7A1 C7A H7A2 108.3
C11A C10A N9A 110.7(3)
C11A C10A C13A 129.0(4)
N9A C10A C13A 120.1(3)
C11 C10 N9 110.1(4)
C11 C10 C13 129.8(4)
N9 C10 C13 119.8(3)
O4 C4 N3 119.6(4)
O4 C4 C5 125.7(4)
N3 C4 C5 114.7(3)
C28 C27 C26 120.5(4)
C28 C27 H27 119.7
C26 C27 H27 119.7
C23A C22A O21A 128.6(4)
C23A C22A C18A 121.5(4)
O21A C22A C18A 109.8(4)
O13 C13 N14 122.2(4)
O13 C13 C10 122.4(4)
N14 C13 C10 115.3(4)
O13A C13A N14A 122.9(4)
O13A C13A C10A 121.6(4)
N14A C13A C10A 115.5(3)
N9 C8 N12 111.2(4)
N9 C8 C7 124.8(3)
N12 C8 C7 124.0(4)
C17A C18A O19A 127.3(4)
C17A C18A C22A 122.6(4)
O19A C18A C22A 110.0(3)
C18A C17A C16A 117.2(4)
C18A C17A H17A 121.4
C16A C17A H17A 121.4
C24A C16A C17A 119.7(4)
C24A C16A C15A 120.1(4)
C17A C16A C15A 120.2(3)
N12 C11 C10 104.5(3)
N12 C11 C25 120.8(4)
C10 C11 C25 134.7(4)
C27A C26A C25A 119.5(4)
C27A C26A H26A 120.3
C25A C26A H26A 120.3
O4A C4A N3A 119.2(4)
O4A C4A C5A 126.0(4)
N3A C4A C5A 114.8(3)
C29A C30A C25A 120.8(4)
C29A C30A H30A 119.6
C25A C30A H30A 119.6
N1 C7 C8 109.3(3)
N1 C7 H7A 109.8
C8 C7 H7A 109.8
N1 C7 H7B 109.8
C8 C7 H7B 109.8
H7A C7 H7B 108.3
N14A C15A C16A 112.3(3)
N14A C15A H15A 109.1
C16A C15A H15A 109.1
N14A C15A H15B 109.1
C16A C15A H15B 109.1
H15A C15A H15B 107.9
C27A C28A C29A 119.1(4)
C27A C28A H28A 120.4
C29A C28A H28A 120.4
C25 C30 C29 120.1(4)
C25 C30 H30 119.9
C29 C30 H30 119.9
C23 C22 C18 121.7(4)
C23 C22 O21 128.6(4)
C18 C22 O21 109.6(4)
N9A C8A N12A 111.6(3)
N9A C8A C7A 123.6(4)
N12A C8A C7A 124.7(3)
C16A C24A C23A 122.5(4)
C16A C24A H24A 118.8
C23A C24A H24A 118.8
C22A C23A C24A 116.5(4)
C22A C23A H23A 121.7
C24A C23A H23A 121.7
C18 C17 C16 116.9(4)
C18 C17 H17 121.5
C16 C17 H17 121.5
N14 C15 C16 112.8(3)
N14 C15 H15C 109
C16 C15 H15C 109
N14 C15 H15D 109
C16 C15 H15D 109
H15C C15 H15D 107.8
C29 C28 C27 119.4(4)
C29 C28 H28 120.3
C27 C28 H28 120.3
C28A C27A C26A 121.1(4)
C28A C27A H27A 119.5
C26A C27A H27A 119.5
C28 C29 C30 120.8(4)
C28 C29 H29 119.6
C30 C29 H29 119.6
C16 C24 C23 122.7(4)
C16 C24 H24 118.6
C23 C24 H24 118.6
C17 C18 C22 122.6(4)
C17 C18 O19 127.9(4)
C22 C18 O19 109.4(4)
C6 C5 C4 119.3(4)
C6 C5 H5 120.3
C4 C5 H5 120.3
C30A C29A C28A 120.4(4)
C30A C29A H29A 119.8
C28A C29A H29A 119.8
O19 C20 O21 106.9(3)
O19 C20 H20A 110.3
O21 C20 H20A 110.3
O19 C20 H20B 110.3
O21 C20 H20B 110.3
H20A C20 H20B 108.6
O21A C20A O19A 107.2(3)
O21A C20A H20C 110.3
O19A C20A H20C 110.3
O21A C20A H20D 110.3
O19A C20A H20D 110.3
H20C C20A H20D 108.5
C22 C23 C24 116.2(4)
C22 C23 H23 121.9
C24 C23 H23 121.9

loop_
_geom_bond_atom_site_label_1
_geom_bond_atom_site_label_2
_geom_bond_distance
O2A C2A 1.229(5)
O4A C4A 1.241(5)
O2 C2 1.225(5)
O4 C4 1.233(5)
N3A C2A 1.377(5)
N3A C4A 1.392(5)
N3A H3A 0.78(6)
O19A C18A 1.377(5)
O19A C20A 1.444(5)
N14A C13A 1.333(5)
N14A C15A 1.457(5)
N14A H14A 0.93(6)
O13A C13A 1.239(5)
N1 C6 1.371(5)
N1 C2 1.376(5)
N1 C7 1.479(5)
N1A C6A 1.367(5)
N1A C2A 1.374(5)
N1A C7A 1.476(5)
N12A C8A 1.356(5)
N12A C11A 1.375(5)
N12A H12A 0.90(6)
N3 C2 1.377(5)
N3 C4 1.384(5)
N3 H3 0.90(5)
O21 C22 1.390(5)
O21 C20 1.439(6)
O21A C22A 1.377(5)
O21A C20A 1.432(6)
N12 C8 1.360(5)
N12 C11 1.370(5)
N12 H12 0.83(5)
N14 C13 1.350(5)
N14 C15 1.452(5)
N14 H14 0.88(5)
O19 C18 1.388(5)
O19 C20 1.425(5)
N9A C8A 1.323(5)
N9A C10A 1.378(5)
N9 C8 1.311(5)
N9 C10 1.389(5)
C6 C5 1.352(6)
C6 H6 0.95
C5A C6A 1.351(6)
C5A C4A 1.423(5)
C5A H5A 0.95
C25A C30A 1.389(6)
C25A C26A 1.401(6)
C25A C11A 1.478(5)
C11A C10A 1.377(5)
C25 C30 1.388(6)
C25 C26 1.395(6)
C25 C11 1.478(5)
C16 C24 1.376(6)
C16 C17 1.408(5)
C16 C15 1.509(5)
C6A H6A 0.95
C26 C27 1.387(6)
C26 H26 0.95
C7A C8A 1.492(6)
C7A H7A1 0.99
C7A H7A2 0.99
C10A C13A 1.488(5)
C10 C11 1.386(5)
C10 C13 1.479(6)
C4 C5 1.429(5)
C27 C28 1.381(6)
C27 H27 0.95
C22A C23A 1.367(6)
C22A C18A 1.379(6)
C13 O13 1.233(5)
C8 C7 1.490(6)
C18A C17A 1.373(5)
C17A C16A 1.399(6)
C17A H17A 0.95
C16A C24A 1.390(5)
C16A C15A 1.508(5)
C26A C27A 1.389(6)
C26A H26A 0.95
C30A C29A 1.372(6)
C30A H30A 0.95
C7 H7A 0.99
C7 H7B 0.99
C15A H15A 0.99
C15A H15B 0.99
C28A C27A 1.377(7)
C28A C29A 1.398(6)
C28A H28A 0.95
C30 C29 1.390(6)
C30 H30 0.95
C22 C23 1.371(6)
C22 C18 1.373(6)
C24A C23A 1.399(6)
C24A H24A 0.95
C23A H23A 0.95
C17 C18 1.370(6)
C17 H17 0.95
C15 H15C 0.99
C15 H15D 0.99
C28 C29 1.377(7)
C28 H28 0.95
C27A H27A 0.95
C29 H29 0.95
C24 C23 1.401(6)
C24 H24 0.95
C5 H5 0.95
C29A H29A 0.95
C20 H20A 0.99
C20 H20B 0.99
C20A H20C 0.99
C20A H20D 0.99
C23 H23 0.95

loop_
_geom_torsion_atom_site_label_1
_geom_torsion_atom_site_label_2
_geom_torsion_atom_site_label_3
_geom_torsion_atom_site_label_4
_geom_torsion
C6A N1A C2A O2A 174.4(4)
C7A N1A C2A O2A 7.0(6)
C6A N1A C2A N3A -5.1(5)
C7A N1A C2A N3A -172.5(3)
C4A N3A C2A O2A -176.5(4)
C4A N3A C2A N1A 3.1(6)
C6 N1 C2 O2 175.6(4)
C7 N1 C2 O2 8.9(6)
C6 N1 C2 N3 -4.3(5)
C7 N1 C2 N3 -171.0(3)
C4 N3 C2 O2 -175.2(4)
C4 N3 C2 N1 4.8(6)
C2 N1 C6 C5 2.6(6)
C7 N1 C6 C5 168.9(4)
C8A N12A C11A C10A 0.0(4)
C8A N12A C11A C25A -177.5(3)
C30A C25A C11A N12A 142.3(4)
C26A C25A C11A N12A -35.9(5)
C30A C25A C11A C10A -34.3(6)
C26A C25A C11A C10A 147.5(4)
C4A C5A C6A N1A -0.9(6)
C2A N1A C6A C5A 4.3(6)
C7A N1A C6A C5A 171.3(4)
C30 C25 C26 C27 -0.7(6)
C11 C25 C26 C27 177.6(4)
C6A N1A C7A C8A -87.9(4)
C2A N1A C7A C8A 79.7(4)
N12A C11A C10A N9A -0.3(4)
C25A C11A C10A N9A 176.7(4)
N12A C11A C10A C13A 173.5(4)
C25A C11A C10A C13A -9.5(7)
C8A N9A C10A C11A 0.5(4)
C8A N9A C10A C13A -174.0(3)
C8 N9 C10 C11 0.0(4)
C8 N9 C10 C13 -174.5(3)
C2 N3 C4 O4 176.5(4)
C2 N3 C4 C5 -3.1(6)
C25 C26 C27 C28 0.8(6)
C20A O21A C22A C23A 174.1(5)
C20A O21A C22A C18A -9.4(5)
C15 N14 C13 O13 -3.2(6)
C15 N14 C13 C10 175.3(3)
C11 C10 C13 O13 2.9(7)
N9 C10 C13 O13 176.1(4)
C11 C10 C13 N14 -175.7(4)
N9 C10 C13 N14 -2.4(5)
C15A N14A C13A O13A -0.7(6)
C15A N14A C13A C10A 177.8(3)
C11A C10A C13A O13A -10.0(6)
N9A C10A C13A O13A 163.3(4)
C11A C10A C13A N14A 171.4(4)
N9A C10A C13A N14A -15.3(5)
C10 N9 C8 N12 0.1(4)
C10 N9 C8 C7 178.0(3)
C11 N12 C8 N9 -0.2(4)
C11 N12 C8 C7 -178.1(3)
C20A O19A C18A C17A -176.7(4)
C20A O19A C18A C22A 8.0(5)
C23A C22A C18A C17A 2.0(7)
O21A C22A C18A C17A -174.8(4)
C23A C22A C18A O19A 177.7(4)
O21A C22A C18A O19A 0.9(5)
O19A C18A C17A C16A -174.9(4)
C22A C18A C17A C16A 0.0(6)
C18A C17A C16A C24A -1.8(6)
C18A C17A C16A C15A 177.6(4)
C8 N12 C11 C10 0.2(4)
C8 N12 C11 C25 177.8(3)
N9 C10 C11 N12 -0.1(4)
C13 C10 C11 N12 173.6(4)
N9 C10 C11 C25 -177.3(4)
C13 C10 C11 C25 -3.5(7)
C30 C25 C11 N12 148.9(4)
C26 C25 C11 N12 -29.4(5)
C30 C25 C11 C10 -34.4(7)
C26 C25 C11 C10 147.4(4)
C30A C25A C26A C27A -1.3(6)
C11A C25A C26A C27A 176.9(3)
C2A N3A C4A O4A 179.0(4)
C2A N3A C4A C5A -0.1(6)
C6A C5A C4A O4A 179.9(4)
C6A C5A C4A N3A -1.1(6)
C26A C25A C30A C29A 0.9(6)
C11A C25A C30A C29A -177.4(4)
C6 N1 C7 C8 -86.4(4)
C2 N1 C7 C8 80.5(4)
N9 C8 C7 N1 43.8(5)
N12 C8 C7 N1 -138.6(4)
C13A N14A C15A C16A 139.7(4)
C24A C16A C15A N14A 133.7(4)
C17A C16A C15A N14A -45.6(5)
C26 C25 C30 C29 -0.6(6)
C11 C25 C30 C29 -178.9(4)
C20 O21 C22 C23 -169.0(5)
C20 O21 C22 C18 13.9(5)
C10A N9A C8A N12A -0.5(4)
C10A N9A C8A C7A 177.8(3)
C11A N12A C8A N9A 0.4(4)
C11A N12A C8A C7A -177.9(3)
N1A C7A C8A N9A 46.6(5)
N1A C7A C8A N12A -135.4(4)
C17A C16A C24A C23A 1.8(7)
C15A C16A C24A C23A -177.6(4)
O21A C22A C23A C24A 174.1(4)
C18A C22A C23A C24A -2.0(7)
C16A C24A C23A C22A 0.1(7)
C24 C16 C17 C18 -3.3(6)
C15 C16 C17 C18 177.9(4)
C13 N14 C15 C16 109.1(4)
C24 C16 C15 N14 120.7(4)
C17 C16 C15 N14 -60.5(5)
C26 C27 C28 C29 0.5(7)
C29A C28A C27A C26A 0.6(7)
C25A C26A C27A C28A 0.6(6)
C27 C28 C29 C30 -1.9(7)
C25 C30 C29 C28 2.0(7)
C17 C16 C24 C23 2.2(7)
C15 C16 C24 C23 -179.0(4)
C16 C17 C18 C22 2.0(7)
C16 C17 C18 O19 178.8(4)
C23 C22 C18 C17 0.6(7)
O21 C22 C18 C17 177.9(4)
C23 C22 C18 O19 -176.7(4)
O21 C22 C18 O19 0.6(5)
C20 O19 C18 C17 167.8(5)
C20 O19 C18 C22 -15.0(5)
N1 C6 C5 C4 -0.8(7)
O4 C4 C5 C6 -178.7(4)
N3 C4 C5 C6 0.9(6)
C25A C30A C29A C28A 0.4(6)
C27A C28A C29A C30A -1.1(7)
C18 O19 C20 O21 23.5(5)
C22 O21 C20 O19 -23.1(5)
C22A O21A C20A O19A 14.1(5)
C18A O19A C20A O21A -13.6(5)
C18 C22 C23 C24 -1.8(7)
O21 C22 C23 C24 -178.5(4)
C16 C24 C23 C22 0.4(7)
